data_2242054
loop_
_publ_author_name
'Rahman, A. K. Fazlur'
'Wilklow-Marnell, Miles'
'Brennessel, William W.'
'Jones, William D.'

_publ_section_title
;
 Crystal structure of
 chloridobis[(1,2,5,6-\h)-cycloocta-1,5-diene]iridium(I)
;
_journal_coeditor_code WM5359
_journal_issue 2
_journal_name_full 'Acta Crystallographica Section E'
_journal_page_first 273
_journal_page_last 277
_journal_paper_doi 10.1107/S2056989017000809
_journal_volume 73
_journal_year 2017
_chemical_formula_iupac '[Ir Cl (C8 H12)2]'
_chemical_formula_moiety 'C16 H24 Cl Ir'
_chemical_formula_sum 'C16 H24 Cl Ir'
_chemical_formula_weight 444.00
_chemical_name_common IrCl(1,5-cod)~2~
_chemical_name_systematic
;
Chloridobis[(1,2,5,6-\h)-cycloocta-1,5-diene]iridium(I)
;
_space_group_crystal_system orthorhombic
_space_group_IT_number 61
_space_group_name_Hall '-P 2ac 2ab'
_space_group_name_H-M_alt 'P b c a'
_symmetry_space_group_name_Hall '-P 2ac 2ab'
_symmetry_space_group_name_H-M 'P b c a'
_atom_sites_solution_hydrogens geom
_atom_sites_solution_primary direct
_atom_sites_solution_secondary difmap
_audit_creation_method SHELXL-2016/4
_cell_angle_alpha 90
_cell_angle_beta 90
_cell_angle_gamma 90
_cell_formula_units_Z 8
_cell_length_a 12.8756(8)
_cell_length_b 13.3719(8)
_cell_length_c 15.9033(10)
_cell_measurement_reflns_used 5121
_cell_measurement_temperature 100.0(5)
_cell_measurement_theta_max 29.03
_cell_measurement_theta_min 2.54
_cell_volume 2738.1(3)
_computing_cell_refinement
;
SAINT (Bruker, 2016)
;
_computing_data_collection
;
APEX3 (Bruker, 2016)
;
_computing_data_reduction
;
SAINT (Bruker, 2016)
;
_computing_molecular_graphics
;
SHELXTL (Sheldrick, 2008)
;
_computing_publication_material
;
SHELXTL (Sheldrick, 2008)
;
_computing_structure_refinement
;
SHELXL2016 (Sheldrick, 2015<i>b</i>)
;
_computing_structure_solution
;
SHELXT2014 (Sheldrick, 2015<i>a</i>)
;
_diffrn_ambient_temperature 100.0(5)
_diffrn_measured_fraction_theta_full 1.000
_diffrn_measured_fraction_theta_max 0.983
_diffrn_measurement_device_type 'Bruker SMART APEXII CCD platform'
_diffrn_measurement_method '\w scans'
_diffrn_radiation_type MoK\a
_diffrn_radiation_wavelength 0.71073
_diffrn_reflns_av_R_equivalents 0.1121
_diffrn_reflns_limit_h_max 22
_diffrn_reflns_limit_h_min -22
_diffrn_reflns_limit_k_max 23
_diffrn_reflns_limit_k_min -23
_diffrn_reflns_limit_l_max 27
_diffrn_reflns_limit_l_min -27
_diffrn_reflns_number 83189
_diffrn_reflns_theta_full 37.785
_diffrn_reflns_theta_max 38.865
_diffrn_reflns_theta_min 2.542
_exptl_absorpt_coefficient_mu 9.927
_exptl_absorpt_correction_T_max 0.2779
_exptl_absorpt_correction_T_min 0.1732
_exptl_absorpt_correction_type multi-scan
_exptl_absorpt_process_details
;
(<i>SADABS</i>; Krause <i>et al.</i>, 2015)
;
_exptl_crystal_colour yellow
_exptl_crystal_density_diffrn 2.154
_exptl_crystal_description block
_exptl_crystal_F_000 1712
_exptl_crystal_size_max 0.24
_exptl_crystal_size_mid 0.20
_exptl_crystal_size_min 0.20
_refine_diff_density_max 1.338
_refine_diff_density_min -1.864
_refine_ls_extinction_method none
_refine_ls_goodness_of_fit_ref 1.005
_refine_ls_hydrogen_treatment constr
_refine_ls_matrix_type full
_refine_ls_number_parameters 163
_refine_ls_number_reflns 7755
_refine_ls_number_restraints 0
_refine_ls_restrained_S_all 1.005
_refine_ls_R_factor_all 0.0619
_refine_ls_R_factor_gt 0.0347
_refine_ls_shift/su_max 0.001
_refine_ls_shift/su_mean 0.000
_refine_ls_structure_factor_coef Fsqd
_refine_ls_weighting_details 'w=1/[\s^2^(Fo^2^)+(0.0214P)^2^] where P=(Fo^2^+2Fc^2^)/3'
_refine_ls_weighting_scheme calc
_refine_ls_wR_factor_gt 0.0642
_refine_ls_wR_factor_ref 0.0721
_reflns_number_gt 5394
_reflns_number_total 7755
_reflns_threshold_expression 'I > 2\s(I)'
_cod_data_source_file wm5359sup1.cif
_cod_data_source_block I
_cod_database_code 2242054
_shelx_space_group_comment
;
The symmetry employed for this shelxl refinement is uniquely defined
by the following loop, which should always be used as a source of
symmetry information in preference to the above space-group names.
They are only intended as comments.
;
_shelx_estimated_absorpt_t_min 0.199
_shelx_estimated_absorpt_t_max 0.241

loop_
_space_group_symop_operation_xyz
'x, y, z'
'-x+1/2, -y, z+1/2'
'-x, y+1/2, -z+1/2'
'x+1/2, -y+1/2, -z'
'-x, -y, -z'
'x-1/2, y, -z-1/2'
'x, -y-1/2, z-1/2'
'-x-1/2, y-1/2, z'

loop_
_atom_site_type_symbol
_atom_site_label
_atom_site_fract_x
_atom_site_fract_y
_atom_site_fract_z
_atom_site_U_iso_or_equiv
_atom_site_adp_type
_atom_site_calc_flag
_atom_site_occupancy
Ir Ir1 0.27908(2) 0.39530(2) 0.59862(2) 0.00769(3) Uani d 1
Cl Cl1 0.13983(6) 0.50996(6) 0.66069(5) 0.01377(14) Uani d 1
C C1 0.1656(3) 0.2813(2) 0.5723(2) 0.0116(5) Uani d 1
H H1A 0.145496 0.241248 0.622824 0.014 Uiso calc 1
C C2 0.2626(2) 0.2509(2) 0.5357(2) 0.0123(6) Uani d 1
H H2A 0.296862 0.194607 0.566472 0.015 Uiso calc 1
C C3 0.2855(3) 0.2514(3) 0.4419(2) 0.0143(6) Uani d 1
H H3A 0.219685 0.241850 0.410691 0.017 Uiso calc 1
H H3B 0.331572 0.194314 0.428387 0.017 Uiso calc 1
C C4 0.3373(3) 0.3486(3) 0.4120(2) 0.0157(6) Uani d 1
H H4A 0.413620 0.341604 0.416347 0.019 Uiso calc 1
H H4B 0.319781 0.360032 0.352151 0.019 Uiso calc 1
C C5 0.3028(3) 0.4380(2) 0.4632(2) 0.0126(6) Uani d 1
H H5A 0.347039 0.498657 0.455193 0.015 Uiso calc 1
C C6 0.2005(2) 0.4593(2) 0.4845(2) 0.0114(6) Uani d 1
H H6A 0.186019 0.532519 0.489222 0.014 Uiso calc 1
C C7 0.1063(3) 0.3986(2) 0.4565(2) 0.0142(6) Uani d 1
H H7A 0.122928 0.363524 0.403371 0.017 Uiso calc 1
H H7B 0.047558 0.444498 0.445506 0.017 Uiso calc 1
C C8 0.0736(3) 0.3211(3) 0.5234(2) 0.0157(6) Uani d 1
H H8A 0.023939 0.352582 0.562866 0.019 Uiso calc 1
H H8B 0.037702 0.264779 0.495361 0.019 Uiso calc 1
C C9 0.4463(2) 0.4276(2) 0.5992(2) 0.0129(5) Uani d 1
H H9A 0.476894 0.435608 0.541763 0.015 Uiso calc 1
C C10 0.3907(2) 0.5127(2) 0.6275(2) 0.0127(6) Uani d 1
H H10A 0.390267 0.569889 0.587016 0.015 Uiso calc 1
C C11 0.3863(3) 0.5434(2) 0.7186(2) 0.0145(6) Uani d 1
H H11A 0.334721 0.597717 0.724955 0.017 Uiso calc 1
H H11B 0.454933 0.570368 0.735239 0.017 Uiso calc 1
C C12 0.3573(3) 0.4571(2) 0.7786(2) 0.0143(6) Uani d 1
H H12A 0.421967 0.428574 0.802348 0.017 Uiso calc 1
H H12B 0.316321 0.484671 0.825894 0.017 Uiso calc 1
C C13 0.2957(3) 0.3738(2) 0.7378(2) 0.0122(6) Uani d 1
H H13A 0.228508 0.359314 0.766834 0.015 Uiso calc 1
C C14 0.3391(3) 0.2906(2) 0.6990(2) 0.0121(5) Uani d 1
H H14A 0.296863 0.228253 0.705481 0.014 Uiso calc 1
C C15 0.4533(3) 0.2717(2) 0.6889(2) 0.0143(6) Uani d 1
H H15A 0.463587 0.216505 0.648278 0.017 Uiso calc 1
H H15B 0.482493 0.250336 0.743567 0.017 Uiso calc 1
C C16 0.5120(2) 0.3639(2) 0.6581(2) 0.0132(6) Uani d 1
H H16A 0.533137 0.404768 0.707119 0.016 Uiso calc 1
H H16B 0.575745 0.342441 0.628395 0.016 Uiso calc 1

loop_
_atom_site_aniso_label
_atom_site_aniso_U_11
_atom_site_aniso_U_22
_atom_site_aniso_U_33
_atom_site_aniso_U_12
_atom_site_aniso_U_13
_atom_site_aniso_U_23
Ir1 0.00792(5) 0.00752(5) 0.00763(5) -0.00044(4) -0.00014(4) 0.00038(4)
Cl1 0.0124(3) 0.0145(3) 0.0144(4) 0.0035(3) 0.0018(3) 0.0005(3)
C1 0.0128(13) 0.0107(13) 0.0111(13) -0.0039(11) -0.0013(11) 0.0010(10)
C2 0.0142(14) 0.0104(13) 0.0123(14) -0.0015(11) -0.0020(11) -0.0017(11)
C3 0.0144(14) 0.0176(14) 0.0109(14) -0.0007(12) -0.0019(12) -0.0048(11)
C4 0.0157(14) 0.0192(15) 0.0124(15) 0.0007(12) 0.0012(12) -0.0017(12)
C5 0.0131(13) 0.0136(14) 0.0112(14) -0.0016(11) 0.0016(11) 0.0035(11)
C6 0.0152(14) 0.0103(13) 0.0088(13) 0.0003(10) -0.0017(11) 0.0034(10)
C7 0.0114(13) 0.0173(14) 0.0138(14) -0.0011(12) -0.0040(11) 0.0007(12)
C8 0.0131(14) 0.0182(15) 0.0157(16) -0.0057(12) -0.0012(12) -0.0014(12)
C9 0.0117(13) 0.0132(13) 0.0137(14) 0.0000(10) 0.0007(12) -0.0007(12)
C10 0.0136(13) 0.0109(13) 0.0137(15) -0.0019(11) 0.0017(12) -0.0002(11)
C11 0.0163(14) 0.0125(14) 0.0148(16) -0.0018(11) -0.0025(12) -0.0040(11)
C12 0.0153(14) 0.0170(15) 0.0106(14) 0.0025(12) -0.0018(11) -0.0025(11)
C13 0.0145(14) 0.0146(14) 0.0076(13) 0.0001(11) 0.0011(11) -0.0005(10)
C14 0.0159(14) 0.0109(13) 0.0094(13) -0.0004(11) -0.0012(12) 0.0043(10)
C15 0.0150(14) 0.0121(14) 0.0158(16) 0.0046(11) -0.0035(12) -0.0004(11)
C16 0.0106(13) 0.0153(14) 0.0137(15) 0.0026(11) -0.0026(11) -0.0022(12)

loop_
_atom_type_symbol
_atom_type_description
_atom_type_scat_dispersion_real
_atom_type_scat_dispersion_imag
_atom_type_scat_source
C C 0.0033 0.0016 'International Tables Vol C Tables 4.2.6.8 and 6.1.1.4'
H H 0.0000 0.0000 'International Tables Vol C Tables 4.2.6.8 and 6.1.1.4'
Cl Cl 0.1484 0.1585 'International Tables Vol C Tables 4.2.6.8 and 6.1.1.4'
Ir Ir -1.4442 7.9887 'International Tables Vol C Tables 4.2.6.8 and 6.1.1.4'

loop_
_geom_angle_atom_site_label_1
_geom_angle_atom_site_label_2
_geom_angle_atom_site_label_3
_geom_angle
C1 Ir1 C10 178.38(12)
C1 Ir1 C2 38.68(12)
C10 Ir1 C2 142.92(12)
C1 Ir1 C9 143.67(12)
C10 Ir1 C9 37.84(12)
C2 Ir1 C9 105.71(12)
C1 Ir1 C13 99.56(12)
C10 Ir1 C13 79.68(12)
C2 Ir1 C13 110.35(12)
C9 Ir1 C13 85.84(12)
C1 Ir1 C6 78.85(12)
C10 Ir1 C6 101.16(12)
C2 Ir1 C6 85.57(12)
C9 Ir1 C6 111.72(12)
C13 Ir1 C6 152.77(12)
C1 Ir1 C5 94.89(12)
C10 Ir1 C5 85.98(12)
C2 Ir1 C5 78.39(12)
C9 Ir1 C5 79.69(12)
C13 Ir1 C5 164.79(12)
C6 Ir1 C5 36.00(11)
C1 Ir1 C14 86.02(12)
C10 Ir1 C14 94.13(12)
C2 Ir1 C14 78.99(12)
C9 Ir1 C14 77.53(12)
C13 Ir1 C14 35.94(11)
C6 Ir1 C14 163.81(12)
C5 Ir1 C14 141.95(12)
C1 Ir1 Cl1 91.36(9)
C10 Ir1 Cl1 87.07(9)
C2 Ir1 Cl1 129.69(8)
C9 Ir1 Cl1 124.61(9)
C13 Ir1 Cl1 76.29(8)
C6 Ir1 Cl1 76.57(9)
C5 Ir1 Cl1 108.22(9)
C14 Ir1 Cl1 109.78(9)
C2 C1 C8 124.9(3)
C2 C1 Ir1 71.90(18)
C8 C1 Ir1 112.5(2)
C2 C1 H1A 113.5
C8 C1 H1A 113.5
Ir1 C1 H1A 113.5
C1 C2 C3 124.4(3)
C1 C2 Ir1 69.42(18)
C3 C2 Ir1 115.3(2)
C1 C2 H2A 113.5
C3 C2 H2A 113.5
Ir1 C2 H2A 113.5
C2 C3 C4 113.0(3)
C2 C3 H3A 109.0
C4 C3 H3A 109.0
C2 C3 H3B 109.0
C4 C3 H3B 109.0
H3A C3 H3B 107.8
C5 C4 C3 112.0(3)
C5 C4 H4A 109.2
C3 C4 H4A 109.2
C5 C4 H4B 109.2
C3 C4 H4B 109.2
H4A C4 H4B 107.9
C6 C5 C4 124.9(3)
C6 C5 Ir1 71.96(18)
C4 C5 Ir1 110.8(2)
C6 C5 H5A 113.9
C4 C5 H5A 113.9
Ir1 C5 H5A 113.9
C5 C6 C7 125.0(3)
C5 C6 Ir1 72.04(18)
C7 C6 Ir1 113.0(2)
C5 C6 H6A 113.3
C7 C6 H6A 113.3
Ir1 C6 H6A 113.3
C6 C7 C8 111.9(3)
C6 C7 H7A 109.2
C8 C7 H7A 109.2
C6 C7 H7B 109.2
C8 C7 H7B 109.2
H7A C7 H7B 107.9
C1 C8 C7 112.1(3)
C1 C8 H8A 109.2
C7 C8 H8A 109.2
C1 C8 H8B 109.2
C7 C8 H8B 109.2
H8A C8 H8B 107.9
C10 C9 C16 122.2(3)
C10 C9 Ir1 70.37(18)
C16 C9 Ir1 115.9(2)
C10 C9 H9A 113.8
C16 C9 H9A 113.8
Ir1 C9 H9A 113.8
C9 C10 C11 122.9(3)
C9 C10 Ir1 71.79(18)
C11 C10 Ir1 112.0(2)
C9 C10 H10A 114.3
C11 C10 H10A 114.3
Ir1 C10 H10A 114.3
C10 C11 C12 113.6(3)
C10 C11 H11A 108.8
C12 C11 H11A 108.8
C10 C11 H11B 108.8
C12 C11 H11B 108.8
H11A C11 H11B 107.7
C13 C12 C11 114.3(3)
C13 C12 H12A 108.7
C11 C12 H12A 108.7
C13 C12 H12B 108.7
C11 C12 H12B 108.7
H12A C12 H12B 107.6
C14 C13 C12 124.7(3)
C14 C13 Ir1 72.71(18)
C12 C13 Ir1 112.3(2)
C14 C13 H13A 113.4
C12 C13 H13A 113.4
Ir1 C13 H13A 113.4
C13 C14 C15 125.1(3)
C13 C14 Ir1 71.35(18)
C15 C14 Ir1 111.3(2)
C13 C14 H14A 113.8
C15 C14 H14A 113.8
Ir1 C14 H14A 113.8
C14 C15 C16 112.6(3)
C14 C15 H15A 109.1
C16 C15 H15A 109.1
C14 C15 H15B 109.1
C16 C15 H15B 109.1
H15A C15 H15B 107.8
C9 C16 C15 112.0(3)
C9 C16 H16A 109.2
C15 C16 H16A 109.2
C9 C16 H16B 109.2
C15 C16 H16B 109.2
H16A C16 H16B 107.9

loop_
_geom_bond_atom_site_label_1
_geom_bond_atom_site_label_2
_geom_bond_distance
_geom_bond_publ_flag
Ir1 C1 2.152(3) ?
Ir1 C10 2.178(3) ?
Ir1 C2 2.185(3) ?
Ir1 C9 2.196(3) ?
Ir1 C13 2.242(3) ?
Ir1 C6 2.248(3) ?
Ir1 C5 2.249(3) ?
Ir1 C14 2.260(3) ?
Ir1 Cl1 2.5573(8) y
C1 C2 1.437(5) y
C1 C8 1.514(5) ?
C1 H1A 1.0000 ?
C2 C3 1.521(5) ?
C2 H2A 1.0000 ?
C3 C4 1.537(5) ?
C3 H3A 0.9900 ?
C3 H3B 0.9900 ?
C4 C5 1.512(5) ?
C4 H4A 0.9900 ?
C4 H4B 0.9900 ?
C5 C6 1.389(4) y
C5 H5A 1.0000 ?
C6 C7 1.525(4) ?
C6 H6A 1.0000 ?
C7 C8 1.543(5) ?
C7 H7A 0.9900 ?
C7 H7B 0.9900 ?
C8 H8A 0.9900 ?
C8 H8B 0.9900 ?
C9 C10 1.418(5) y
C9 C16 1.522(5) ?
C9 H9A 1.0000 ?
C10 C11 1.506(5) ?
C10 H10A 1.0000 ?
C11 C12 1.543(5) ?
C11 H11A 0.9900 ?
C11 H11B 0.9900 ?
C12 C13 1.514(5) ?
C12 H12A 0.9900 ?
C12 H12B 0.9900 ?
C13 C14 1.389(4) y
C13 H13A 1.0000 ?
C14 C15 1.500(4) ?
C14 H14A 1.0000 ?
C15 C16 1.527(5) ?
C15 H15A 0.9900 ?
C15 H15B 0.9900 ?
C16 H16A 0.9900 ?
C16 H16B 0.9900 ?

loop_
_geom_torsion_atom_site_label_1
_geom_torsion_atom_site_label_2
_geom_torsion_atom_site_label_3
_geom_torsion_atom_site_label_4
_geom_torsion
C8 C1 C2 C3 -2.0(5)
Ir1 C1 C2 C3 -107.2(3)
C8 C1 C2 Ir1 105.2(3)
C1 C2 C3 C4 93.2(4)
Ir1 C2 C3 C4 11.7(4)
C2 C3 C4 C5 -31.5(4)
C3 C4 C5 C6 -46.1(4)
C3 C4 C5 Ir1 35.8(3)
C4 C5 C6 C7 -2.8(5)
Ir1 C5 C6 C7 -106.0(3)
C4 C5 C6 Ir1 103.2(3)
C5 C6 C7 C8 95.7(4)
Ir1 C6 C7 C8 12.1(3)
C2 C1 C8 C7 -44.6(4)
Ir1 C1 C8 C7 38.5(3)
C6 C7 C8 C1 -32.5(4)
C16 C9 C10 C11 -4.0(5)
Ir1 C9 C10 C11 104.9(3)
C16 C9 C10 Ir1 -108.9(3)
C9 C10 C11 C12 -49.6(4)
Ir1 C10 C11 C12 32.3(3)
C10 C11 C12 C13 -24.8(4)
C11 C12 C13 C14 89.4(4)
C11 C12 C13 Ir1 5.6(3)
C12 C13 C14 C15 -2.1(5)
Ir1 C13 C14 C15 103.4(3)
C12 C13 C14 Ir1 -105.5(3)
C13 C14 C15 C16 -45.8(4)
Ir1 C14 C15 C16 35.9(3)
C10 C9 C16 C15 97.1(4)
Ir1 C9 C16 C15 14.8(4)
C14 C15 C16 C9 -33.3(4)

_cod_database_fobs_code 2242054
